data_1535595
loop_
_publ_author_name
'Troc, R.'
'Kaczorowski, D.'
'Noel, H.'
'Guerin, R.'

_publ_section_title
;
 Crystal structure of U Ni1.6 As2
;
_journal_name_full 'Journal of the Less-Common Metals'
_journal_page_first 121
_journal_page_last 125
_journal_volume 159
_journal_year 1990
_chemical_formula_sum 'As2 Ni1.6 U'
_chemical_name_systematic 'U Ni1.6 As2'
_space_group_IT_number 129
_symmetry_space_group_name_Hall '-P 4a 2a'
_symmetry_space_group_name_H-M 'P 4/n m m :2'
_cell_angle_alpha 90
_cell_angle_beta 90
_cell_angle_gamma 90
_cell_formula_units_Z 2
_cell_length_a 3.994
_cell_length_b 3.994
_cell_length_c 9.281
_cell_volume 148.051
_citation_journal_id_ASTM JCOMAH
_cod_data_source_file Troc_JCOMAH_1990_1765.cif
_cod_data_source_block As2Ni1.6U1
_cod_original_cell_volume 148.0508
_cod_original_formula_sum 'As2 Ni1.6 U1'
_cod_database_code 1535595

loop_
_symmetry_equiv_pos_as_xyz
x,y,z
-y+1/2,x,z
-x+1/2,-y+1/2,z
y,-x+1/2,z
x+1/2,-y,-z
y+1/2,x+1/2,-z
-x,y+1/2,-z
-y,-x,-z
-x,-y,-z
y-1/2,-x,-z
x-1/2,y-1/2,-z
-y,x-1/2,-z
-x-1/2,y,z
-y-1/2,-x-1/2,z
x,-y-1/2,z
y,x,z

loop_
_atom_site_label
_atom_site_type_symbol
_atom_site_fract_x
_atom_site_fract_y
_atom_site_fract_z
_atom_site_occupancy
_atom_site_U_iso_or_equiv
As1 As 0.75 0.25 0 1 0.0
U1 U 0.25 0.25 0.2509 1 0.0
As2 As 0.25 0.25 0.6423 1 0.0
Ni2 Ni 0.25 0.25 0.8909 0.592 0.0
Ni1 Ni 0.75 0.25 0.5 1 0.0
